data_4303894
loop_
_publ_author_name
'Su-Yun Zhang'
'Hai-Long Jiang'
'Chuan-Fu Sun'
'Jiang-Gao Mao'

_publ_section_title
;
Syntheses, Crystal Structures, and Properties of Five New Transition Metal
Molybdenum(VI) Selenites and Tellurites
;
_journal_name_full 'Inorganic Chemistry'
_journal_page_first 11809
_journal_page_last 11820
_journal_paper_doi 10.1021/ic901855x
_journal_volume 48
_journal_year 2009
_chemical_formula_moiety 'H2 Fe2 Mo2 O14 Se2'
_chemical_formula_sum 'Fe2 H2 Mo2 O14 Se2'
_chemical_formula_weight 687.52
_chemical_name_systematic
; 
 ? 
;
_space_group_IT_number 15
_symmetry_cell_setting monoclinic
_symmetry_space_group_name_Hall '-C 2yc'
_symmetry_space_group_name_H-M 'C 1 2/c 1'
_atom_sites_solution_hydrogens geom
_atom_sites_solution_primary direct
_atom_sites_solution_secondary difmap
_audit_creation_method SHELXL-97
_cell_angle_alpha 90.00
_cell_angle_beta 132.140(13)
_cell_angle_gamma 90.00
_cell_formula_units_Z 4
_cell_length_a 19.898(12)
_cell_length_b 5.469(3)
_cell_length_c 13.400(9)
_cell_measurement_reflns_used 1341
_cell_measurement_temperature 293(2)
_cell_measurement_theta_max 27.4797
_cell_measurement_theta_min 3.0404
_cell_volume 1081.3(12)
_computing_structure_refinement 'SHELXL-97 (Sheldrick, 1997)'
_computing_structure_solution 'SHELXS-97 (Sheldrick, 1990)'
_diffrn_ambient_temperature 293(2)
_diffrn_measured_fraction_theta_full 0.985
_diffrn_measured_fraction_theta_max 0.985
_diffrn_measurement_device_type 'Mercury70 (2x2 bin mode)'
_diffrn_measurement_method CCD_Profile_fitting
_diffrn_radiation_monochromator graphite
_diffrn_radiation_source 'fine-focus sealed tube'
_diffrn_radiation_type MoK\a
_diffrn_radiation_wavelength 0.71073
_diffrn_reflns_av_R_equivalents 0.0279
_diffrn_reflns_av_sigmaI/netI 0.0267
_diffrn_reflns_limit_h_max 25
_diffrn_reflns_limit_h_min -25
_diffrn_reflns_limit_k_max 7
_diffrn_reflns_limit_k_min -6
_diffrn_reflns_limit_l_max 17
_diffrn_reflns_limit_l_min -17
_diffrn_reflns_number 3776
_diffrn_reflns_theta_full 27.48
_diffrn_reflns_theta_max 27.48
_diffrn_reflns_theta_min 2.76
_diffrn_standards_decay_% <1.0
_exptl_absorpt_coefficient_mu 11.710
_exptl_absorpt_correction_T_max 1.0000
_exptl_absorpt_correction_T_min 0.6618
_exptl_absorpt_correction_type multi-scan
_exptl_crystal_colour Red
_exptl_crystal_density_diffrn 4.223
_exptl_crystal_density_method 'not measured'
_exptl_crystal_description brick
_exptl_crystal_F_000 1272
_exptl_crystal_size_max 0.1200
_exptl_crystal_size_mid 0.1000
_exptl_crystal_size_min 0.1000
_refine_diff_density_max 0.991
_refine_diff_density_min -0.985
_refine_diff_density_rms 0.169
_refine_ls_extinction_method none
_refine_ls_goodness_of_fit_ref 1.024
_refine_ls_hydrogen_treatment constr
_refine_ls_matrix_type full
_refine_ls_number_parameters 92
_refine_ls_number_reflns 1217
_refine_ls_number_restraints 0
_refine_ls_restrained_S_all 1.024
_refine_ls_R_factor_all 0.0285
_refine_ls_R_factor_gt 0.0240
_refine_ls_shift/su_max 0.001
_refine_ls_shift/su_mean 0.000
_refine_ls_structure_factor_coef Fsqd
_refine_ls_weighting_details 'calc w=1/[\s^2^(Fo^2^)+(0.0309P)^2^+0.8376P] where P=(Fo^2^+2Fc^2^)/3'
_refine_ls_weighting_scheme calc
_refine_ls_wR_factor_gt 0.0538
_refine_ls_wR_factor_ref 0.0560
_reflns_number_gt 1092
_reflns_number_total 1217
_reflns_threshold_expression >2sigma(I)
_cod_data_source_file ic901855x_si_001_3.cif
_cod_data_source_block Fe2(Mo2O7)(SeO3)2(H2O)
_cod_depositor_comments
;
The following automatic conversions were performed:
'_exptl_absorpt_correction_type' value 'Multi-scan' changed to
'multi-scan' according to
'/home/saulius/struct/CIF-dictionaries/cif_core.dic' dictionary named
'cif_core.dic' version 2.4.1 from 2010-06-29.

Automatic conversion script
Id: cif_fix_enum 1527 2010-12-29 10:47:43Z saulius 
;
_cod_original_sg_symbol_H-M 'C 2/c'
_cod_original_formula_sum 'H2 Fe2 Mo2 O14 Se2'
_cod_database_code 4303894

loop_
_symmetry_equiv_pos_as_xyz
'x, y, z'
'-x, y, -z+1/2'
'x+1/2, y+1/2, z'
'-x+1/2, y+1/2, -z+1/2'
'-x, -y, -z'
'x, -y, z-1/2'
'-x+1/2, -y+1/2, -z'
'x+1/2, -y+1/2, z-1/2'

loop_
_atom_site_label
_atom_site_type_symbol
_atom_site_fract_x
_atom_site_fract_y
_atom_site_fract_z
_atom_site_U_iso_or_equiv
_atom_site_adp_type
_atom_site_occupancy
_atom_site_symmetry_multiplicity
_atom_site_calc_flag
_atom_site_refinement_flags
_atom_site_disorder_assembly
_atom_site_disorder_group
Fe1 Fe 0.23122(4) -0.15172(9) 0.37309(5) 0.00760(14) Uani 1 1 d . . .
Mo1 Mo 0.10415(2) 0.14107(5) 0.41190(3) 0.00697(11) Uani 1 1 d . . .
Se1 Se 0.12352(3) 0.35067(6) 0.17312(3) 0.00914(11) Uani 1 1 d . . .
O1 O 0.0000 -0.1763(7) 0.2500 0.0183(9) Uani 1 2 d S . .
H1A H -0.0315 -0.2276 0.2674 0.027 Uiso 1 1 d R . .
O2 O 0.06577(18) 0.0698(6) 0.4885(3) 0.0185(6) Uani 1 1 d . . .
O3 O 0.0000 0.2946(7) 0.2500 0.0099(7) Uani 1 2 d S . .
O4 O 0.16973(19) 0.3990(5) 0.4974(3) 0.0145(6) Uani 1 1 d . . .
O5 O 0.18838(18) -0.1111(5) 0.4767(2) 0.0099(5) Uani 1 1 d . . .
O6 O 0.14141(18) 0.1265(5) 0.2811(3) 0.0100(5) Uani 1 1 d . . .
O7 O 0.13233(19) 0.6104(5) 0.2508(3) 0.0116(6) Uani 1 1 d . . .
O8 O 0.22437(19) 0.3286(5) 0.2167(3) 0.0137(6) Uani 1 1 d . . .

loop_
_atom_site_aniso_label
_atom_site_aniso_U_11
_atom_site_aniso_U_22
_atom_site_aniso_U_33
_atom_site_aniso_U_23
_atom_site_aniso_U_13
_atom_site_aniso_U_12
Fe1 0.0090(3) 0.0079(3) 0.0091(3) 0.00142(18) 0.0074(2) 0.0020(2)
Mo1 0.00597(18) 0.00747(17) 0.00763(16) 0.00069(11) 0.00463(14) 0.00100(12)
Se1 0.0107(2) 0.0085(2) 0.00837(18) 0.00103(13) 0.00646(17) 0.00092(14)
O1 0.013(2) 0.016(2) 0.021(2) 0.000 0.0095(18) 0.000
O2 0.0185(17) 0.0239(16) 0.0188(15) 0.0057(12) 0.0149(14) 0.0038(13)
O3 0.0061(18) 0.0083(18) 0.0102(17) 0.000 0.0034(15) 0.000
O4 0.0127(14) 0.0130(14) 0.0119(12) -0.0011(11) 0.0059(12) -0.0015(11)
O5 0.0113(14) 0.0112(13) 0.0098(12) 0.0038(10) 0.0082(11) 0.0040(10)
O6 0.0121(14) 0.0103(13) 0.0118(12) 0.0055(9) 0.0098(12) 0.0046(10)
O7 0.0131(14) 0.0088(13) 0.0147(13) -0.0042(10) 0.0100(12) -0.0014(11)
O8 0.0159(15) 0.0151(15) 0.0184(14) 0.0015(11) 0.0149(13) 0.0009(11)

loop_
_atom_type_symbol
_atom_type_description
_atom_type_scat_dispersion_real
_atom_type_scat_dispersion_imag
_atom_type_scat_source
O O 0.0106 0.0060 'International Tables Vol C Tables 4.2.6.8 and 6.1.1.4'
H H 0.0000 0.0000 'International Tables Vol C Tables 4.2.6.8 and 6.1.1.4'
Fe Fe 0.3463 0.8444 'International Tables Vol C Tables 4.2.6.8 and 6.1.1.4'
Se Se -0.0929 2.2259 'International Tables Vol C Tables 4.2.6.8 and 6.1.1.4'
Mo Mo -1.6832 0.6857 'International Tables Vol C Tables 4.2.6.8 and 6.1.1.4'

loop_
_geom_angle_atom_site_label_1
_geom_angle_atom_site_label_2
_geom_angle_atom_site_label_3
_geom_angle
_geom_angle_site_symmetry_1
_geom_angle_site_symmetry_3
_geom_angle_publ_flag
O8 Fe1 O7 93.68(12) 4_545 1_545 ?
O8 Fe1 O5 101.64(12) 4_545 7_546 ?
O7 Fe1 O5 94.97(12) 1_545 7_546 ?
O8 Fe1 O6 104.56(11) 4_545 . ?
O7 Fe1 O6 90.51(12) 1_545 . ?
O5 Fe1 O6 152.81(11) 7_546 . ?
O8 Fe1 O4 89.01(12) 4_545 7_556 ?
O7 Fe1 O4 177.15(11) 1_545 7_556 ?
O5 Fe1 O4 85.41(12) 7_546 7_556 ?
O6 Fe1 O4 87.88(12) . 7_556 ?
O8 Fe1 O5 176.35(11) 4_545 . ?
O7 Fe1 O5 89.89(12) 1_545 . ?
O5 Fe1 O5 78.78(12) 7_546 . ?
O6 Fe1 O5 74.61(11) . . ?
O4 Fe1 O5 87.41(11) 7_556 . ?
O2 Mo1 O4 103.50(14) . . ?
O2 Mo1 O5 100.23(13) . . ?
O4 Mo1 O5 104.49(13) . . ?
O2 Mo1 O3 101.72(11) . . ?
O4 Mo1 O3 98.89(14) . . ?
O5 Mo1 O3 142.99(10) . . ?
O2 Mo1 O6 163.37(12) . . ?
O4 Mo1 O6 92.70(12) . . ?
O5 Mo1 O6 71.62(10) . . ?
O3 Mo1 O6 79.08(9) . . ?
O2 Mo1 O1 85.16(11) . . ?
O4 Mo1 O1 168.21(10) . . ?
O5 Mo1 O1 81.43(11) . . ?
O3 Mo1 O1 71.20(12) . . ?
O6 Mo1 O1 79.36(8) . . ?
O8 Se1 O7 103.87(13) . . ?
O8 Se1 O6 97.49(13) . . ?
O7 Se1 O6 101.56(13) . . ?
Mo1 O1 Mo1 89.58(13) . 2 ?
Mo1 O3 Mo1 128.0(2) 2 . ?
Mo1 O4 Fe1 167.77(17) . 7_556 ?
Mo1 O5 Fe1 144.01(14) . 7_546 ?
Mo1 O5 Fe1 114.26(12) . . ?
Fe1 O5 Fe1 101.22(12) 7_546 . ?
Se1 O6 Fe1 129.96(15) . . ?
Se1 O6 Mo1 127.83(13) . . ?
Fe1 O6 Mo1 99.51(10) . . ?
Se1 O7 Fe1 133.87(16) . 1_565 ?
Se1 O8 Fe1 136.60(16) . 4 ?

loop_
_geom_bond_atom_site_label_1
_geom_bond_atom_site_label_2
_geom_bond_distance
_geom_bond_site_symmetry_2
_geom_bond_publ_flag
Fe1 O8 1.914(3) 4_545 ?
Fe1 O7 1.981(3) 1_545 ?
Fe1 O5 1.993(3) 7_546 ?
Fe1 O6 2.018(3) . ?
Fe1 O4 2.054(3) 7_556 ?
Fe1 O5 2.072(3) . ?
Mo1 O2 1.686(3) . ?
Mo1 O4 1.732(3) . ?
Mo1 O5 1.874(3) . ?
Mo1 O3 1.9166(18) . ?
Mo1 O6 2.318(3) . ?
Mo1 O1 2.446(3) . ?
Se1 O8 1.677(3) . ?
Se1 O7 1.699(3) . ?
Se1 O6 1.741(3) . ?
O1 Mo1 2.446(3) 2 ?
O3 Mo1 1.9166(18) 2 ?
O4 Fe1 2.054(3) 7_556 ?
O5 Fe1 1.993(3) 7_546 ?
O7 Fe1 1.981(3) 1_565 ?
O8 Fe1 1.914(3) 4 ?
